data_7716067
loop_
_publ_author_name
'Subintoro, Primadi J.'
'Carter, Korey P.'

_publ_section_title
;
 Structural and vibrational properties of lanthanide Lindqvist
 polyoxometalate complexes.
;
_journal_issue 22
_journal_name_full 'Dalton transactions (Cambridge, England : 2003)'
_journal_page_first 9526
_journal_page_last 9539
_journal_paper_doi 10.1039/d4dt00786g
_journal_volume 53
_journal_year 2024
_chemical_formula_moiety 'Na9 Nd O67 W10, 0.5(O)'
_chemical_formula_sum 'Na9 Nd O67.5 W10'
_chemical_formula_weight 3269.65
_space_group_crystal_system triclinic
_space_group_IT_number 2
_space_group_name_Hall '-P 1'
_space_group_name_H-M_alt 'P -1'
_atom_sites_solution_primary direct
_audit_creation_date 2023-12-20
_audit_creation_method
;FinalCif V134 by Daniel Kratzert, Freiburg 2024, 
https://dkratzert.de/finalcif.html
;
_audit_update_record
;
2024-02-29 deposited with the CCDC.	2024-05-06 downloaded from the CCDC.
;
_cell_angle_alpha 98.160(2)
_cell_angle_beta 102.820(2)
_cell_angle_gamma 101.538(2)
_cell_formula_units_Z 2
_cell_length_a 12.7722(5)
_cell_length_b 13.0343(6)
_cell_length_c 19.6802(8)
_cell_measurement_reflns_used 9541
_cell_measurement_temperature 100.00
_cell_measurement_theta_max 33.102
_cell_measurement_theta_min 2.441
_cell_volume 3070.0(2)
_computing_cell_refinement 'SAINT V8.40B (?, 2016)'
_computing_data_reduction 'SAINT V8.40B (?, 2016)'
_computing_molecular_graphics 'Olex2 1.5 (Dolomanov et al., 2009)'
_computing_publication_material 'Olex2 1.5 (Dolomanov et al., 2009)'
_computing_structure_refinement 'SHELXL 2016/4 (Sheldrick, 2015)'
_computing_structure_solution 'SHELXT 2018/2 (Sheldrick, 2018)'
_diffrn_ambient_temperature 100.00
_diffrn_measured_fraction_theta_full 1.000
_diffrn_measured_fraction_theta_max 1.000
_diffrn_measurement_device_type 'Bruker D8 Venture Duo'
_diffrn_radiation_probe x-ray
_diffrn_radiation_type MoK\a
_diffrn_radiation_wavelength 0.71073
_diffrn_reflns_av_R_equivalents 0.1081
_diffrn_reflns_av_unetI/netI 0.0465
_diffrn_reflns_Laue_measured_fraction_full 1.000
_diffrn_reflns_Laue_measured_fraction_max 1.000
_diffrn_reflns_limit_h_max 17
_diffrn_reflns_limit_h_min -17
_diffrn_reflns_limit_k_max 17
_diffrn_reflns_limit_k_min -17
_diffrn_reflns_limit_l_max 26
_diffrn_reflns_limit_l_min -26
_diffrn_reflns_number 185380
_diffrn_reflns_point_group_measured_fraction_full 1.000
_diffrn_reflns_point_group_measured_fraction_max 1.000
_diffrn_reflns_theta_full 25.242
_diffrn_reflns_theta_max 28.282
_diffrn_reflns_theta_min 2.041
_exptl_absorpt_coefficient_mu 19.670
_exptl_absorpt_correction_T_max 0.2694
_exptl_absorpt_correction_T_min 0.1176
_exptl_absorpt_correction_type multi-scan
_exptl_absorpt_process_details
;
SADABS-2016/2 (Bruker,2016/2) was used for absorption correction.
wR2(int) was 0.1586 before and 0.0958 after correction.
The Ratio of minimum to maximum transmission is 0.4365.
The \l/2 correction factor is Not present.
;
_exptl_crystal_colour 'clear light colourless'
_exptl_crystal_colour_lustre clear
_exptl_crystal_colour_modifier light
_exptl_crystal_colour_primary colourless
_exptl_crystal_density_diffrn 3.537
_exptl_crystal_description plate
_exptl_crystal_F_000 2878
_exptl_crystal_preparation
'Sodium Tungstate in aqueous media was acidified with Nitric acid. Neodymium Nitrate solution was then added into the tungstate solution.'
_exptl_crystal_recrystallization_method 'Slow evaporation from water'
_exptl_crystal_size_max 0.216
_exptl_crystal_size_mid 0.185
_exptl_crystal_size_min 0.051
_refine_diff_density_max 2.223
_refine_diff_density_min -4.654
_refine_diff_density_rms 0.374
_refine_ls_extinction_coef 0.00046(3)
_refine_ls_extinction_expression Fc^*^=kFc[1+0.001xFc^2^\l^3^/sin(2\q)]^-1/4^
_refine_ls_extinction_method 'SHELXL-2016/4 (Sheldrick 2016)'
_refine_ls_goodness_of_fit_ref 1.041
_refine_ls_hydrogen_treatment undef
_refine_ls_matrix_type full
_refine_ls_number_parameters 878
_refine_ls_number_reflns 15235
_refine_ls_number_restraints 18
_refine_ls_restrained_S_all 1.041
_refine_ls_R_factor_all 0.0439
_refine_ls_R_factor_gt 0.0339
_refine_ls_shift/su_max 0.002
_refine_ls_shift/su_mean 0.000
_refine_ls_structure_factor_coef Fsqd
_refine_ls_weighting_details 'w=1/[\s^2^(Fo^2^)+(0.0371P)^2^+35.2102P] where P=(Fo^2^+2Fc^2^)/3'
_refine_ls_weighting_scheme calc
_refine_ls_wR_factor_gt 0.0816
_refine_ls_wR_factor_ref 0.0899
_reflns_Friedel_coverage 0.000
_reflns_number_gt 12889
_reflns_number_total 15235
_reflns_threshold_expression 'I > 2\s(I)'
_cod_data_source_file d4dt00786g2.cif
_cod_data_source_block Complex_4
_cod_depositor_comments 'Adding full bibliography for 7716058--7716071.cif.'
_cod_original_formula_sum 'Na9 Nd O67.50 W10'
_cod_database_code 7716067
_olex2_exptl_crystal_mounting_method 'Mitegen mount'
_olex2_refinement_description
;
1. Uiso/Uaniso restraints and constraints
Uanis(O66B) \\sim Ueq, Uanis(O66A) \\sim Ueq: with sigma of 0.001 and sigma for
terminal atoms of 0.002
Uanis(O19) \\sim Ueq: with sigma of 0.001 and sigma for terminal atoms of 0.002
2. Others
 Fixed Sof: O45A(0.666667) Na8B(0.5) Na11(0.25) Na8A(0.25) Na10(0.5)
 Na9A(0.25) Na9B(0.25) O60B(0.5) O60A(0.5) O66A(0.75) O64A(0.5) O64B(0.5)
 O41A(0.5) O41B(0.5) O67(0.5) O45B(0.333333) O66B(0.25)
;
_olex2_submission_special_instructions 'No special instructions were received'
_shelx_shelxl_version_number 2016/4
_shelx_space_group_comment
;
The symmetry employed for this shelxl refinement is uniquely defined
by the following loop, which should always be used as a source of
symmetry information in preference to the above space-group names.
They are only intended as comments.
;
_shelx_estimated_absorpt_t_min 0.101
_shelx_estimated_absorpt_t_max 0.434

loop_
_space_group_symop_operation_xyz
'x, y, z'
'-x, -y, -z'

loop_
_atom_site_label
_atom_site_type_symbol
_atom_site_fract_x
_atom_site_fract_y
_atom_site_fract_z
_atom_site_U_iso_or_equiv
_atom_site_adp_type
_atom_site_occupancy
_atom_site_site_symmetry_order
_atom_site_calc_flag
_atom_site_refinement_flags_posn
_atom_site_refinement_flags_adp
_atom_site_refinement_flags_occupancy
_atom_site_disorder_assembly
_atom_site_disorder_group
W4 W 0.38195(3) 0.24791(2) 0.84580(2) 0.01091(7) Uani 1 1 d . . . . .
W7 W -0.03935(3) -0.10124(2) 0.85991(2) 0.01245(7) Uani 1 1 d . . . . .
W8 W 0.14721(3) -0.23945(2) 0.86139(2) 0.01252(7) Uani 1 1 d . . . . .
W3 W 0.46998(3) 0.08066(3) 0.74384(2) 0.01401(7) Uani 1 1 d . . . . .
W6 W -0.12956(3) -0.18134(2) 0.68666(2) 0.01273(7) Uani 1 1 d . . . . .
W10 W -0.12116(3) -0.36181(2) 0.79026(2) 0.01487(8) Uani 1 1 d . . . . .
W5 W 0.46173(3) 0.32065(3) 0.70614(2) 0.01773(8) Uani 1 1 d . . . . .
W9 W 0.05533(3) -0.32177(3) 0.68841(2) 0.01439(7) Uani 1 1 d . . . . .
W1 W 0.19554(3) 0.26468(3) 0.70620(2) 0.02157(9) Uani 1 1 d . . . . .
W2 W 0.28226(3) 0.09723(3) 0.60587(2) 0.02241(9) Uani 1 1 d . . . . .
Nd1 Nd 0.16776(3) -0.01739(3) 0.75143(2) 0.01165(9) Uani 1 1 d . . . . .
Na3 Na 0.500000 0.500000 1.000000 0.0151(9) Uani 1 2 d S . P E .
Na5 Na 0.5956(3) 0.9481(3) 0.95968(18) 0.0197(7) Uani 1 1 d . . . . .
Na6 Na 0.4263(3) 0.6968(3) 0.65853(19) 0.0226(8) Uani 1 1 d . . . . .
Na4 Na 0.5014(3) 0.6912(3) 0.83830(18) 0.0216(7) Uani 1 1 d . . . . .
Na7 Na 0.3016(3) 0.5019(3) 0.50843(19) 0.0255(8) Uani 1 1 d . . . . .
Na2 Na 0.1540(3) 0.3900(3) 0.9598(2) 0.0325(9) Uani 1 1 d . . . . .
Na1 Na -0.0911(3) 0.2625(4) 0.8212(2) 0.0351(10) Uani 1 1 d . . . . .
Na12 Na 0.000000 -0.500000 0.500000 0.0376(14) Uani 1 2 d S . P . .
O8 O 0.1553(5) -0.3324(4) 0.7770(3) 0.0152(11) Uani 1 1 d . . . . .
O24 O 0.4920(5) 0.1648(4) 0.8370(3) 0.0128(11) Uani 1 1 d . . . . .
O6 O 0.0750(5) -0.1533(5) 0.9147(3) 0.0189(12) Uani 1 1 d . . . . .
O17 O -0.2099(5) -0.3130(5) 0.7168(3) 0.0156(11) Uani 1 1 d . . . . .
O12 O -0.1507(5) -0.1055(5) 0.7724(3) 0.0162(12) Uani 1 1 d . . . . .
O4 O -0.0239(5) -0.0746(5) 0.6809(3) 0.0159(12) Uani 1 1 d . . . . .
O2 O 0.2244(4) -0.1244(4) 0.8388(3) 0.0119(11) Uani 1 1 d . . . . .
O14 O -0.1382(5) -0.2473(5) 0.8557(3) 0.0164(12) Uani 1 1 d . . . . .
O1 O 0.0556(5) 0.0013(4) 0.8388(3) 0.0153(11) Uani 1 1 d . . . . .
O15 O 0.0164(5) -0.3580(5) 0.8586(3) 0.0177(12) Uani 1 1 d . . . . .
O10 O -0.0740(5) -0.2865(5) 0.6348(3) 0.0161(12) Uani 1 1 d . . . . .
O34 O 0.3973(5) 0.2357(5) 0.6127(3) 0.0255(15) Uani 1 1 d . . . . .
O19 O 0.2854(4) 0.1304(4) 0.8486(3) 0.0117(10) Uani 1 1 d . U . . .
O30 O 0.2683(5) 0.3154(5) 0.8074(3) 0.0189(12) Uani 1 1 d . . . . .
O20 O 0.3623(5) -0.0199(4) 0.7556(3) 0.0143(11) Uani 1 1 d . . . . .
O32 O 0.4793(5) 0.3532(4) 0.8058(3) 0.0143(11) Uani 1 1 d . . . . .
O3 O 0.1463(4) -0.2000(4) 0.6851(3) 0.0138(11) Uani 1 1 d . . . . .
O26 O 0.4111(5) 0.0443(5) 0.6408(3) 0.0244(14) Uani 1 1 d . . . . .
O22 O 0.1155(5) 0.1485(5) 0.7246(3) 0.0178(12) Uani 1 1 d . . . . .
O51 O 0.4830(5) 0.7721(5) 0.9493(3) 0.0190(12) Uani 1 1 d . . . . .
O21 O 0.1920(5) -0.0018(5) 0.6327(3) 0.0170(12) Uani 1 1 d . . . . .
O16 O -0.0575(5) -0.4245(5) 0.7205(3) 0.0199(13) Uani 1 1 d . . . . .
O33 O 0.5510(5) 0.2187(5) 0.7225(3) 0.0183(12) Uani 1 1 d . . . . .
O43 O 0.2878(5) 0.5364(5) 0.6290(3) 0.0196(12) Uani 1 1 d . . . . .
O52 O 0.4264(5) 0.9937(5) 0.9221(3) 0.0171(12) Uani 1 1 d . . . . .
O9 O 0.0813(5) -0.4151(5) 0.6268(4) 0.0231(14) Uani 1 1 d . . . . .
O54 O 0.7626(5) 0.9118(5) 1.0173(3) 0.0257(14) Uani 1 1 d . . . . .
O35 O 0.3288(5) 0.3696(5) 0.6949(4) 0.0278(16) Uani 1 1 d . . . . .
O56 O 0.2419(5) 0.3010(5) 1.0426(4) 0.0252(14) Uani 1 1 d . . . . .
O7 O 0.2444(5) -0.2694(5) 0.9273(3) 0.0189(12) Uani 1 1 d . . . . .
O46 O 0.3805(5) 0.7721(5) 0.7643(3) 0.0197(13) Uani 1 1 d . . . . .
O28 O 0.1872(5) 0.1965(5) 0.6123(4) 0.0271(15) Uani 1 1 d . . . . .
O11 O -0.2430(5) -0.1732(5) 0.6216(3) 0.0217(13) Uani 1 1 d . . . . .
O44 O 0.2984(6) 0.7938(6) 0.5975(4) 0.0348(17) Uani 1 1 d . . . . .
O53 O 0.6647(5) 1.1289(5) 0.9391(3) 0.0255(14) Uani 1 1 d . . . . .
O57 O 0.0848(6) 0.2291(6) 0.8679(4) 0.0294(15) Uani 1 1 d . . . . .
O55 O 0.3189(5) 0.5168(5) 0.9484(4) 0.0272(15) Uani 1 1 d . . . . .
O5 O -0.0894(5) -0.0336(5) 0.9225(3) 0.0206(13) Uani 1 1 d . . . . .
O48 O 0.3243(5) 0.5575(5) 0.8116(4) 0.0261(14) Uani 1 1 d . . . . .
O23 O 0.4302(5) 0.3140(4) 0.9336(3) 0.0157(12) Uani 1 1 d . . . . .
O47 O 0.5680(5) 0.6415(5) 0.7389(3) 0.0250(14) Uani 1 1 d . . . . .
O49 O 0.5583(5) 0.5531(5) 0.8991(3) 0.0191(12) Uani 1 1 d . . . . .
O50 O 0.6380(5) 0.8708(6) 0.8508(4) 0.0304(16) Uani 1 1 d . . . . .
O63 O -0.1321(6) 0.1628(7) 0.9092(4) 0.0390(18) Uani 1 1 d . . . . .
O18 O -0.2106(5) -0.4696(5) 0.8032(4) 0.0233(14) Uani 1 1 d . . . . .
O40 O 0.3355(6) 0.4701(5) 0.3975(3) 0.0273(15) Uani 1 1 d . . . . .
O31 O 0.3412(5) 0.1800(5) 0.7253(3) 0.0143(11) Uani 1 1 d . . . . .
O42 O 0.4762(6) 0.6143(6) 0.5588(4) 0.0285(15) Uani 1 1 d . . . . .
O36 O 0.5531(5) 0.4251(5) 0.6896(3) 0.0249(14) Uani 1 1 d . . . . .
O25 O 0.5824(5) 0.0237(5) 0.7571(3) 0.0217(13) Uani 1 1 d . . . . .
O13 O 0.0011(4) -0.2188(4) 0.7746(3) 0.0137(11) Uani 1 1 d . . . . .
O27 O 0.2527(7) 0.0550(7) 0.5151(4) 0.046(2) Uani 1 1 d . . . . .
O62 O -0.1947(7) 0.0896(6) 0.7427(4) 0.0390(18) Uani 1 1 d . . . . .
O29 O 0.1049(6) 0.3458(6) 0.6910(5) 0.041(2) Uani 1 1 d . . . . .
O37 O 0.4704(7) -0.2293(7) 0.4774(4) 0.0390(18) Uani 1 1 d . . . . .
O39 O 0.2852(8) 0.3263(6) 0.5076(4) 0.046(2) Uani 1 1 d . . . . .
O45A O 0.5610(15) 0.8502(13) 0.6501(7) 0.022(3) Uani 0.6667 1 d . . P A 2
O58 O -0.0086(7) 0.3421(7) 1.0020(5) 0.044(2) Uani 1 1 d . . . . .
O59 O 0.1844(8) 0.5682(8) 1.0352(6) 0.059(3) Uani 1 1 d . . . . .
O61 O -0.2498(7) 0.3260(7) 0.8239(6) 0.059(3) Uani 1 1 d . . . . .
Na8B Na 0.4582(6) -0.0824(6) 0.5587(3) 0.0201(14) Uani 0.5 1 d . . P B 1
Na11 Na -0.3767(10) 0.0321(10) 0.5519(6) 0.011(2) Uani 0.25 1 d . . P C 3
Na8A Na 0.5417(13) -0.0307(14) 0.5569(8) 0.030(4) Uani 0.25 1 d . . P B 2
Na10 Na -0.0621(7) -0.0283(6) 0.5626(4) 0.0289(17) Uani 0.5 1 d . . P C 3
Na9A Na 0.0335(12) -0.1457(14) 0.5202(9) 0.035(4) Uani 0.25 1 d . . P D 1
Na9B Na -0.0073(13) -0.0804(13) 0.5152(9) 0.032(4) Uani 0.25 1 d . . P D 2
O65 O -0.3030(7) 0.2233(8) 0.6362(5) 0.049(2) Uani 1 1 d . . . . .
O38 O 0.7434(11) 0.0376(10) 0.6051(6) 0.080(4) Uani 1 1 d . . . B 2
O60B O 0.0501(9) 0.4318(10) 0.8419(7) 0.016(2) Uani 0.5 1 d . . P E 2
O60A O 0.0131(17) 0.4458(12) 0.8907(11) 0.063(7) Uani 0.5 1 d . . P E 1
O66A O -0.0944(10) 0.1184(9) 0.6325(7) 0.045(3) Uani 0.75 1 d . U P C 3
O64A O -0.0890(11) 0.3539(9) 0.7156(7) 0.022(3) Uani 0.5 1 d . . P E 1
O64B O -0.1189(11) 0.3681(11) 0.6514(7) 0.027(3) Uani 0.5 1 d . . P F 2
O41A O 0.1471(12) 0.5518(12) 0.4450(8) 0.032(3) Uani 0.5 1 d . . P G 2
O41B O 0.1786(12) 0.6080(12) 0.4887(8) 0.031(3) Uani 0.5 1 d . . P G 1
O67 O 0.1261(14) -0.2427(13) 0.4675(8) 0.039(4) Uani 0.5 1 d . . P . .
O45B O 0.569(4) 0.830(3) 0.675(2) 0.045(9) Uani 0.3333 1 d . . P A 1
O68 O -0.0750(8) -0.3531(8) 0.4762(6) 0.071(3) Uani 1 1 d . . . H 2
O66B O -0.074(3) 0.093(2) 0.5983(17) 0.033(6) Uani 0.25 1 d . U P D 2

loop_
_atom_site_aniso_label
_atom_site_aniso_U_11
_atom_site_aniso_U_22
_atom_site_aniso_U_33
_atom_site_aniso_U_23
_atom_site_aniso_U_13
_atom_site_aniso_U_12
W4 0.01181(14) 0.00837(14) 0.01235(14) 0.00204(10) 0.00265(11) 0.00246(11)
W7 0.01179(14) 0.01045(15) 0.01528(15) 0.00156(11) 0.00500(12) 0.00203(11)
W8 0.00983(14) 0.01084(15) 0.01589(15) 0.00382(11) 0.00119(11) 0.00175(11)
W3 0.01105(15) 0.01430(15) 0.01441(15) -0.00233(11) 0.00384(12) 0.00088(11)
W6 0.00952(14) 0.01194(15) 0.01538(15) 0.00175(11) 0.00109(11) 0.00249(11)
W10 0.01086(15) 0.00910(15) 0.02327(17) 0.00379(12) 0.00244(12) 0.00101(11)
W5 0.01624(16) 0.01875(17) 0.01287(15) 0.00578(12) 0.00011(12) -0.00580(13)
W9 0.01068(15) 0.01131(15) 0.01766(15) -0.00366(11) 0.00052(12) 0.00271(11)
W1 0.01323(16) 0.01483(17) 0.03219(19) 0.01257(14) -0.00501(14) -0.00027(13)
W2 0.02139(18) 0.02558(19) 0.01106(15) 0.00470(13) -0.00125(13) -0.01004(14)
Nd1 0.01102(19) 0.01056(19) 0.01302(19) 0.00179(14) 0.00287(15) 0.00243(15)
Na3 0.017(2) 0.012(2) 0.014(2) 0.0031(17) 0.0026(18) 0.0005(17)
Na5 0.0161(16) 0.0210(18) 0.0197(17) 0.0051(13) 0.0007(13) 0.0028(14)
Na6 0.0180(17) 0.0244(19) 0.0216(17) -0.0041(14) 0.0031(14) 0.0049(14)
Na4 0.0235(18) 0.0226(18) 0.0191(17) 0.0017(14) 0.0051(14) 0.0085(15)
Na7 0.029(2) 0.028(2) 0.0192(17) -0.0005(14) 0.0032(15) 0.0111(16)
Na2 0.025(2) 0.023(2) 0.044(2) 0.0096(17) -0.0010(18) 0.0020(16)
Na1 0.026(2) 0.038(2) 0.039(2) 0.0135(19) 0.0039(18) 0.0026(18)
Na12 0.042(4) 0.042(4) 0.036(3) 0.010(3) 0.014(3) 0.019(3)
O8 0.011(3) 0.011(3) 0.021(3) -0.002(2) 0.004(2) 0.001(2)
O24 0.018(3) 0.011(3) 0.009(2) 0.002(2) 0.001(2) 0.003(2)
O6 0.018(3) 0.018(3) 0.019(3) 0.004(2) 0.003(2) 0.000(2)
O17 0.013(3) 0.015(3) 0.020(3) 0.002(2) 0.007(2) 0.003(2)
O12 0.017(3) 0.013(3) 0.022(3) 0.007(2) 0.008(2) 0.006(2)
O4 0.012(3) 0.017(3) 0.019(3) 0.004(2) 0.004(2) 0.004(2)
O2 0.007(2) 0.017(3) 0.011(2) 0.001(2) 0.004(2) 0.002(2)
O14 0.013(3) 0.019(3) 0.021(3) 0.009(2) 0.009(2) 0.005(2)
O1 0.019(3) 0.011(3) 0.018(3) 0.002(2) 0.009(2) 0.003(2)
O15 0.016(3) 0.014(3) 0.021(3) 0.006(2) 0.003(2) 0.001(2)
O10 0.012(3) 0.018(3) 0.017(3) 0.000(2) 0.005(2) 0.002(2)
O34 0.019(3) 0.033(4) 0.017(3) 0.008(3) 0.000(2) -0.007(3)
O19 0.0113(13) 0.0121(13) 0.0125(13) 0.0017(9) 0.0048(9) 0.0032(9)
O30 0.017(3) 0.012(3) 0.029(3) 0.005(2) 0.006(3) 0.005(2)
O20 0.015(3) 0.013(3) 0.014(3) -0.002(2) 0.002(2) 0.005(2)
O32 0.012(3) 0.010(3) 0.016(3) 0.001(2) -0.001(2) -0.003(2)
O3 0.007(2) 0.015(3) 0.016(3) -0.004(2) 0.002(2) 0.002(2)
O26 0.023(3) 0.028(4) 0.017(3) -0.004(2) 0.011(3) -0.009(3)
O22 0.011(3) 0.014(3) 0.027(3) 0.007(2) 0.001(2) 0.003(2)
O51 0.019(3) 0.016(3) 0.020(3) 0.004(2) 0.005(2) 0.002(2)
O21 0.016(3) 0.019(3) 0.012(3) 0.003(2) 0.001(2) -0.001(2)
O16 0.015(3) 0.012(3) 0.030(3) 0.002(2) 0.000(2) 0.003(2)
O33 0.013(3) 0.023(3) 0.015(3) -0.002(2) 0.008(2) -0.004(2)
O43 0.022(3) 0.018(3) 0.018(3) 0.001(2) 0.006(2) 0.004(2)
O52 0.012(3) 0.018(3) 0.020(3) 0.007(2) -0.001(2) 0.003(2)
O9 0.015(3) 0.016(3) 0.032(3) -0.007(3) 0.003(3) 0.002(2)
O54 0.022(3) 0.026(4) 0.025(3) -0.002(3) 0.000(3) 0.008(3)
O35 0.024(3) 0.020(3) 0.031(4) 0.017(3) -0.006(3) -0.006(3)
O56 0.025(3) 0.023(3) 0.031(3) 0.008(3) 0.011(3) 0.006(3)
O7 0.015(3) 0.019(3) 0.021(3) 0.009(2) 0.000(2) 0.003(2)
O46 0.016(3) 0.015(3) 0.026(3) -0.001(2) 0.003(2) 0.004(2)
O28 0.014(3) 0.029(4) 0.032(4) 0.019(3) -0.006(3) -0.003(3)
O11 0.016(3) 0.028(3) 0.023(3) 0.007(3) 0.006(2) 0.008(3)
O44 0.024(4) 0.031(4) 0.044(4) -0.007(3) 0.003(3) 0.011(3)
O53 0.023(3) 0.031(4) 0.022(3) 0.006(3) 0.005(3) 0.003(3)
O57 0.031(4) 0.030(4) 0.030(4) -0.001(3) 0.013(3) 0.014(3)
O55 0.017(3) 0.022(3) 0.043(4) 0.011(3) 0.006(3) 0.006(3)
O5 0.019(3) 0.021(3) 0.022(3) 0.000(2) 0.009(2) 0.006(2)
O48 0.023(3) 0.018(3) 0.032(4) 0.000(3) -0.001(3) 0.005(3)
O23 0.018(3) 0.010(3) 0.017(3) 0.001(2) 0.005(2) 0.003(2)
O47 0.022(3) 0.027(4) 0.025(3) 0.001(3) 0.005(3) 0.008(3)
O49 0.019(3) 0.017(3) 0.020(3) 0.004(2) 0.004(2) 0.003(2)
O50 0.016(3) 0.046(4) 0.025(3) 0.003(3) 0.003(3) 0.001(3)
O63 0.028(4) 0.046(5) 0.049(5) 0.017(4) 0.014(4) 0.012(3)
O18 0.013(3) 0.016(3) 0.041(4) 0.011(3) 0.004(3) 0.003(2)
O40 0.033(4) 0.027(4) 0.018(3) 0.003(3) 0.008(3) -0.005(3)
O31 0.013(3) 0.018(3) 0.012(3) 0.004(2) 0.005(2) 0.003(2)
O42 0.024(3) 0.032(4) 0.027(3) -0.004(3) 0.010(3) 0.004(3)
O36 0.023(3) 0.027(4) 0.020(3) 0.004(3) 0.006(3) -0.006(3)
O25 0.016(3) 0.021(3) 0.026(3) -0.007(2) 0.009(3) 0.004(2)
O13 0.009(3) 0.015(3) 0.014(3) -0.001(2) -0.003(2) 0.004(2)
O27 0.048(5) 0.049(5) 0.016(3) 0.005(3) -0.003(3) -0.034(4)
O62 0.043(5) 0.037(4) 0.045(5) 0.015(4) 0.016(4) 0.018(4)
O29 0.018(3) 0.022(4) 0.080(6) 0.029(4) -0.004(4) 0.004(3)
O37 0.038(4) 0.043(5) 0.036(4) 0.006(3) 0.006(3) 0.015(4)
O39 0.067(6) 0.032(4) 0.023(4) 0.008(3) -0.004(4) -0.005(4)
O45A 0.021(6) 0.020(7) 0.018(7) -0.006(5) 0.002(6) 0.003(5)
O58 0.042(5) 0.049(5) 0.047(5) 0.006(4) 0.022(4) 0.012(4)
O59 0.056(6) 0.051(6) 0.072(7) 0.002(5) 0.025(5) 0.016(5)
O61 0.035(5) 0.037(5) 0.088(7) 0.027(5) -0.021(5) -0.001(4)
Na8B 0.026(4) 0.020(4) 0.013(3) 0.001(3) 0.003(3) 0.008(3)
Na11 0.013(6) 0.011(6) 0.011(5) 0.001(4) 0.003(5) 0.005(5)
Na8A 0.028(8) 0.042(10) 0.016(7) -0.001(6) 0.005(6) 0.008(7)
Na10 0.029(4) 0.033(4) 0.019(4) -0.002(3) -0.002(3) 0.010(3)
Na9A 0.015(7) 0.034(9) 0.039(9) -0.028(7) 0.000(6) 0.001(7)
Na9B 0.022(8) 0.024(8) 0.046(10) -0.006(7) 0.019(7) -0.003(7)
O65 0.029(4) 0.075(6) 0.059(5) 0.048(5) 0.016(4) 0.016(4)
O38 0.092(9) 0.087(9) 0.066(7) 0.022(6) 0.017(7) 0.030(7)
O60B 0.012(5) 0.018(6) 0.023(6) 0.010(5) 0.006(5) 0.008(5)
O60A 0.068(13) 0.018(8) 0.074(14) -0.004(8) -0.037(11) 0.017(8)
O66A 0.043(3) 0.043(3) 0.047(3) 0.010(2) 0.009(2) 0.011(2)
O64A 0.025(7) 0.011(6) 0.028(7) -0.002(5) 0.009(5) 0.005(5)
O64B 0.020(6) 0.028(7) 0.037(8) 0.010(6) 0.004(6) 0.016(6)
O41A 0.022(7) 0.037(9) 0.030(8) 0.007(7) -0.004(6) -0.002(6)
O41B 0.032(8) 0.028(8) 0.032(8) 0.007(6) 0.011(7) 0.001(6)
O67 0.047(10) 0.040(9) 0.028(8) 0.009(6) -0.002(7) 0.016(7)
O45B 0.040(19) 0.05(2) 0.05(3) 0.006(17) 0.02(2) 0.004(14)
O68 0.054(6) 0.043(6) 0.104(9) 0.024(6) -0.015(6) 0.015(5)
O66B 0.033(6) 0.033(6) 0.033(6) 0.0065(16) 0.0085(19) 0.0077(18)

loop_
_atom_type_symbol
_atom_type_description
_atom_type_scat_dispersion_real
_atom_type_scat_dispersion_imag
_atom_type_scat_source
Na Na 0.0362 0.0249 'International Tables Vol C Tables 4.2.6.8 and 6.1.1.4'
Nd Nd -0.1943 3.0179 'International Tables Vol C Tables 4.2.6.8 and 6.1.1.4'
O O 0.0106 0.0060 'International Tables Vol C Tables 4.2.6.8 and 6.1.1.4'
W W -0.8490 6.8722 'International Tables Vol C Tables 4.2.6.8 and 6.1.1.4'

loop_
_geom_angle_atom_site_label_1
_geom_angle_atom_site_label_2
_geom_angle_atom_site_label_3
_geom_angle
_geom_angle_site_symmetry_1
_geom_angle_site_symmetry_3
_geom_angle_publ_flag
O66Ac NA10c W6 88.1(4) . . ?
O24 W4 O32 83.0(2) . . ?
O24 W4 O31 75.9(2) . . ?
O19 W4 O24 90.2(2) . . ?
O19 W4 O30 93.1(3) . . ?
O19 W4 O32 159.1(2) . . ?
O19 W4 O31 85.3(2) . . ?
NA10c NA10c W6 153.5(4) 2_556 . ?
NA8Ba NA8Ba W2 89.8(2) 2_656 . ?
NA9Bb NA9Bb W2 75.4(9) 2_556 2_556 ?
NA10c NA10c W2 73.8(2) 2_556 2_556 ?
O66Bb NA9Bb W2 80.7(7) . 2_556 ?
O30 W4 O24 152.9(2) . . ?
O30 W4 O32 84.4(2) . . ?
O30 W4 O31 77.6(2) . . ?
O32 W4 O31 74.0(2) . . ?
O23 W4 O24 101.9(2) . . ?
O23 W4 O19 104.1(3) . . ?
O23 W4 O30 103.3(3) . . ?
O23 W4 O32 96.6(2) . . ?
O66Bb NA9Bb W2 88.1(8) 2_556 2_556 ?
O66Ac NA10c W2 106.6(4) . 2_556 ?
O23 W4 O31 170.5(2) . . ?
O6 W7 O12 152.6(3) . . ?
O6 W7 O14 84.8(2) . . ?
O6 W7 O13 77.1(2) . . ?
O12 W7 O14 82.6(2) . . ?
O12 W7 O13 76.2(2) . . ?
O14 W7 O13 74.4(2) . . ?
O1 W7 O6 93.5(3) . . ?
O1 W7 O12 90.6(3) . . ?
O1 W7 O14 160.9(2) . . ?
O1 W7 O13 86.7(2) . . ?
O5 W7 O6 104.3(3) . . ?
O5 W7 O12 101.0(3) . . ?
O5 W7 O14 95.2(3) . . ?
O5 W7 O1 103.7(3) . . ?
O5 W7 O13 169.4(3) . . ?
O8 W8 O15 83.7(2) . . ?
O8 W8 O13 77.5(2) . . ?
O45Ba NA8Ba W2 115.6(9) 1_545 . ?
NA10c NA10c Nd1 110.9(3) 2_556 . ?
O66Ac NA10c Nd1 81.4(3) . . ?
NA8Ba NA8Ba Na6 162.0(3) 2_656 1_545 ?
O45Ba NA8Ba Na6 35.9(9) 1_545 1_545 ?
O66Ac NA10c O4 78.4(4) . . ?
O45Ab NA8Ab O26 80.2(6) 1_545 . ?
NA8Ab NA8Ab O26 97.8(9) 2_656 . ?
O38b NA8Ab O26 115.7(6) . . ?
NA9Bb NA9Bb O21 91.9(9) 2_556 . ?
O66Bb NA9Bb O21 102.7(8) 2_556 . ?
NA9Bb NA9Bb O28 95.7(10) 2_556 2_556 ?
O66Bb NA9Bb O28 70.8(8) 2_556 2_556 ?
O66Ac NA10c O27 87.8(4) . 2_556 ?
O38b NA8Ab O37 116.9(7) . . ?
O45Ab NA8Ab O37 77.1(6) 1_545 . ?
NA8Ab NA8Ab O37 85.6(7) 2_656 . ?
O38b NA8Ab O45A 84.3(7) . 1_545 ?
O45Ba NA8Ba Na8B 136.0(9) 1_545 2_656 ?
NA10c NA10c Na11 119.0(4) 2_556 . ?
O6 W8 O8 153.6(2) . . ?
O6 W8 O15 83.3(3) . . ?
O6 W8 O13 76.9(2) . . ?
O2 W8 O8 92.0(2) . . ?
O2 W8 O6 91.8(3) . . ?
O2 W8 O15 158.7(2) . . ?
O66Ac NA10c Na11 55.7(4) . . ?
O45Ab NA8Ab Na8A 158.5(12) 1_545 2_656 ?
O38b NA8Ab Na8A 115.2(11) . 2_656 ?
NA11c NA11c Na10 140.5(6) 2_456 . ?
O66Ac NA10c Na10 115.6(5) . 2_556 ?
NA9Bb O66Bb Na9B 46.5(9) 2_556 . ?
O66Bb NA9Bb O66B 133.5(9) 2_556 . ?
NA9Bb NA9Bb O66B 74.1(11) 2_556 2_556 ?
O2 W8 O13 84.5(2) . . ?
O15 W8 O13 74.1(2) . . ?
O7 W8 O8 101.7(3) . . ?
O7 W8 O6 102.9(3) . . ?
O7 W8 O2 102.9(3) . . ?
O7 W8 O15 98.4(3) . . ?
O7 W8 O13 172.6(2) . . ?
O24 W3 O26 154.1(3) . . ?
O24 W3 O33 84.7(2) . . ?
O24 W3 O31 77.1(2) . . ?
O20 W3 O24 92.9(2) . . ?
O20 W3 O26 91.4(3) . . ?
O20 W3 O33 161.1(2) . . ?
O20 W3 O31 86.2(2) . . ?
O26 W3 O33 83.1(2) . . ?
O26 W3 O31 77.7(3) . . ?
O33 W3 O31 75.0(2) . . ?
O25 W3 O24 101.3(3) . . ?
O25 W3 O20 102.9(3) . . ?
O25 W3 O26 102.7(3) . . ?
O25 W3 O33 95.9(3) . . ?
O25 W3 O31 170.8(3) . . ?
O17 W6 O13 74.5(2) . . ?
O17 W6 Na10 154.3(2) . . ?
O12 W6 O17 83.6(2) . . ?
O12 W6 O10 153.3(2) . . ?
O12 W6 O13 77.2(2) . . ?
O12 W6 Na10 116.7(2) . . ?
O4 W6 O17 161.4(2) . . ?
O4 W6 O12 93.4(3) . . ?
O4 W6 O10 92.7(3) . . ?
O4 W6 O13 86.9(2) . . ?
O4 W6 Na10 40.8(2) . . ?
O10 W6 O17 82.4(2) . . ?
O10 W6 O13 77.2(2) . . ?
O10 W6 Na10 84.0(2) . . ?
O11 W6 O17 95.7(3) . . ?
O11 W6 O12 103.0(3) . . ?
O11 W6 O4 102.9(3) . . ?
O11 W6 O10 101.0(3) . . ?
O11 W6 O13 170.1(3) . . ?
O11 W6 Na10 65.7(2) . . ?
O13 W6 Na10 123.3(2) . . ?
O17 W10 O14 87.7(2) . . ?
O17 W10 O15 154.1(2) . . ?
O17 W10 O16 88.0(3) . . ?
O17 W10 O13 77.8(2) . . ?
O14 W10 O15 87.4(3) . . ?
O14 W10 O16 154.8(3) . . ?
NA9Bb NA9Bb O66B 59.4(10) 2_556 . ?
O45Ab Na6 Na4 102.1(3) . . ?
O45Ba Na6 Na4 89.4(9) . . ?
O45Ab Na6 Na7 118.5(4) . . ?
O45Ba Na6 Na7 128.0(11) . . ?
O45Ba Na6 O43 170.1(12) . . ?
O45Ba Na6 O46 92.3(11) . . ?
O45Ba Na6 O44 92.3(11) . . ?
O45Ab Na6 O44 81.2(4) . . ?
O45Ba Na6 O47 78.4(10) . . ?
O45Ab Na6 O47 90.7(4) . . ?
O45Ba Na6 O42 88.7(11) . . ?
O45Ba Na6 Na8B 51.6(10) . 1_565 ?
O41Ba Na7 Na6 83.1(4) . . ?
O41Ab Na7 Na6 107.8(4) . . ?
O41Ab Na7 Na12 37.1(4) . 1_565 ?
O41Ba Na7 Na12 39.3(4) . 1_565 ?
O41Ba Na7 O43 84.4(4) . . ?
O41Ab Na7 O43 103.0(4) . . ?
O41Ba Na7 O40 100.5(4) . . ?
O41Ba Na7 O42 107.4(4) . . ?
O60Aa Na2 Na3 130.1(6) . . ?
O60Bb Na2 Na3 112.0(3) . . ?
O60Aa Na2 Na1 44.4(4) . . ?
O60Bb Na2 Na1 43.6(3) . . ?
O60Aa Na2 O56 159.1(7) . . ?
O60Aa Na2 O57 83.0(5) . . ?
O60Aa Na2 O55 101.2(6) . . ?
O60Aa Na2 O58 71.8(7) . . ?
O60Aa Na2 O59 82.4(5) . . ?
O60Aa Na1 Na2 39.9(4) . . ?
O60Bb Na1 Na2 46.3(3) . . ?
O64Aa Na1 Na2 108.6(3) . . ?
O60Bb Na1 O62 148.9(4) . . ?
O60Aa Na1 O64A 82.9(6) . . ?
O41Ba Na12 Na7 144.4(3) 1_545 2_556 ?
O41Ba Na12 Na7 35.6(3) 2_556 2_556 ?
O68b Na12 Na7 57.8(3) 2_546 1_545 ?
O41Ab Na12 Na7 36.2(3) 2_556 2_556 ?
O68b Na12 Na7 122.2(3) . 1_545 ?
O68b Na12 Na7 57.8(3) . 2_556 ?
O41Ab Na12 Na7 143.8(3) 1_545 2_556 ?
O41Ab Na12 Na7 36.2(3) 1_545 1_545 ?
O41Ab Na12 Na7 143.8(3) 2_556 1_545 ?
O41Ba Na12 Na7 144.4(3) 2_556 1_545 ?
O41Ba Na12 Na7 35.6(3) 1_545 1_545 ?
O68b Na12 Na7 122.2(3) 2_546 2_556 ?
O68b Na12 O9 91.9(3) . . ?
O68b Na12 O9 91.9(3) 2_546 2_546 ?
O68b Na12 O9 88.1(3) . 2_546 ?
O41Ab Na12 O9 76.2(4) 1_545 2_546 ?
O41Ab Na12 O9 103.8(4) 2_556 2_546 ?
O68b Na12 O9 88.1(3) 2_546 . ?
O41Ab Na12 O9 76.2(4) 2_556 . ?
O14 W10 O13 77.8(2) . . ?
O15 W10 O13 76.3(2) . . ?
O16 W10 O15 85.7(3) . . ?
O16 W10 O13 77.1(2) . . ?
O18 W10 O17 103.4(3) . . ?
O18 W10 O14 102.3(3) . . ?
O18 W10 O15 102.5(3) . . ?
O18 W10 O16 102.8(3) . . ?
O18 W10 O13 178.8(2) . . ?
O34 W5 O33 86.8(3) . . ?
O34 W5 O31 77.0(2) . . ?
O32 W5 O34 154.1(3) . . ?
O32 W5 O33 88.1(2) . . ?
O32 W5 O35 87.5(3) . . ?
O32 W5 O31 77.1(2) . . ?
O33 W5 O31 77.1(2) . . ?
O35 W5 O34 86.5(3) . . ?
O35 W5 O33 155.0(3) . . ?
O35 W5 O31 77.9(2) . . ?
O36 W5 O34 101.6(3) . . ?
O36 W5 O32 104.3(3) . . ?
O36 W5 O33 102.3(3) . . ?
O36 W5 O35 102.7(3) . . ?
O36 W5 O31 178.5(3) . . ?
O41Ab Na12 O9 103.8(4) 1_545 . ?
O68b Na12 O41A 92.9(5) 2_546 2_556 ?
O68b Na12 O41A 87.1(5) 2_546 1_545 ?
O68b Na12 O41A 92.9(5) . 1_545 ?
O41Ab Na12 O41A 180.0(4) 2_556 1_545 ?
O68b Na12 O41A 87.1(5) . 2_556 ?
O41Ba Na12 O41B 180.0 2_556 1_545 ?
O68b Na12 O68 180.0 2_546 . ?
NA10c O27 Na11 111.4(4) 2_556 2_556 ?
W6 NA10c W2 112.2(2) . 2_556 ?
W6 NA10c Nd1 58.72(11) . . ?
W6 NA10c Na11 83.3(2) . . ?
W2 NA10c Nd1 168.3(2) 2_556 . ?
W2 NA8Ba Na6 108.20(19) . 1_545 ?
W2 NA10c Na11 58.02(19) 2_556 . ?
Nd1 NA10c Na11 123.9(3) . . ?
Na6 O45Ba Na8B 92.5(14) . 1_565 ?
Na6 O45Ab Na8A 127.8(8) . 1_565 ?
Na7 O41Ba Na12 105.1(6) . 1_565 ?
Na7 O41Ab Na12 106.8(6) . 1_565 ?
Na2 O60Aa Na1 95.8(6) . . ?
Na1 O60Bb Na2 90.1(4) . . ?
O8 W9 O16 83.2(2) . . ?
O8 W9 O13 77.1(2) . . ?
O10 W9 O8 153.1(2) . . ?
O10 W9 O16 83.5(2) . . ?
O4 NA10c W6 28.07(17) . . ?
O4 NA10c W2 140.1(3) . 2_556 ?
O4 NA10c Nd1 31.70(17) . . ?
O4 NA10c O27 123.6(4) . 2_556 ?
O4 NA10c Na11 99.3(3) . . ?
O4 NA10c Na10 140.9(4) . 2_556 ?
O10 W9 O13 76.7(2) . . ?
O3 W9 O8 90.8(2) . . ?
O3 W9 O10 93.6(2) . . ?
O3 W9 O16 159.6(2) . . ?
O3 W9 O13 85.8(2) . . ?
O16 W9 O13 73.8(2) . . ?
O9 W9 O8 102.1(3) . . ?
O9 W9 O10 102.7(3) . . ?
O9 W9 O3 103.3(3) . . ?
O9 W9 O16 97.1(3) . . ?
O9 W9 O13 170.9(3) . . ?
O30 W1 O35 82.9(3) . . ?
O30 W1 O31 76.3(2) . . ?
O22 W1 O30 90.7(3) . . ?
O22 W1 O35 159.9(3) . . ?
O22 W1 O28 93.2(3) . . ?
O22 W1 O31 85.6(2) . . ?
O35 W1 O31 74.3(2) . . ?
O28 W1 O30 153.6(3) . . ?
O28 W1 O35 84.5(3) . . ?
O28 W1 O31 78.0(2) . . ?
O29 W1 O30 102.2(4) . . ?
O29 W1 O22 104.2(3) . . ?
O29 W1 O35 95.8(3) . . ?
O29 W1 O28 102.1(4) . . ?
O29 W1 O31 170.1(3) . . ?
O34 W2 O31 73.4(2) . . ?
O34 W2 Na8B 94.9(2) . . ?
O34 W2 Na10 112.3(2) . 2_556 ?
O34 W2 Na9B 113.5(3) . 2_556 ?
O26 W2 O34 83.7(3) . . ?
O26 W2 O28 153.2(3) . . ?
O26 W2 O31 77.1(2) . . ?
O26 W2 Na8B 35.0(2) . . ?
O26 W2 Na10 134.0(2) . 2_556 ?
O26 W2 Na9B 154.1(3) . 2_556 ?
O21 W2 O34 159.3(3) . . ?
O21 W2 O26 93.7(3) . . ?
O21 W2 O28 91.9(3) . . ?
O21 W2 O31 86.1(2) . . ?
O21 W2 Na8B 94.5(2) . . ?
O21 W2 Na10 84.2(2) . 2_556 ?
O21 W2 Na9B 76.9(3) . 2_556 ?
O28 W2 O34 81.9(3) . . ?
O28 W2 O31 77.2(2) . . ?
O28 W2 Na8B 169.1(2) . . ?
O28 W2 Na10 72.7(2) . 2_556 ?
O28 W2 Na9B 52.5(3) . 2_556 ?
O31 W2 Na8B 112.02(17) . . ?
O31 W2 Na10 147.94(19) . 2_556 ?
O31 W2 Na9B 125.3(3) . 2_556 ?
O27 W2 O34 96.9(3) . . ?
O27 W2 O26 103.0(4) . . ?
O27 W2 O21 103.6(3) . . ?
O27 W2 O28 101.1(4) . . ?
O27 W2 O31 170.3(3) . . ?
O27 W2 Na8B 68.8(4) . . ?
O27 W2 Na10 35.1(3) . 2_556 ?
O27 W2 Na9B 57.4(4) . 2_556 ?
O4 Nd1 O2 116.22(19) . . ?
O4 Nd1 O1 75.00(19) . . ?
O4 Nd1 O19 138.36(19) . . ?
O4 Nd1 O20 146.09(19) . . ?
O4 Nd1 O3 74.17(18) . . ?
O4 Nd1 O22 74.71(19) . . ?
O4 Nd1 O21 79.43(19) . . ?
O4 Nd1 Na10 31.96(18) . . ?
O2 Nd1 O1 73.77(18) . . ?
O2 Nd1 O19 81.86(18) . . ?
O2 Nd1 O20 73.18(18) . . ?
O2 Nd1 O3 72.88(18) . . ?
O2 Nd1 O22 149.23(19) . . ?
O2 Nd1 O21 135.52(19) . . ?
O2 Nd1 Na10 142.92(17) . . ?
O1 Nd1 Na10 101.22(18) . . ?
O19 Nd1 O1 75.13(18) . . ?
O19 Nd1 O3 146.40(17) . . ?
O19 Nd1 O22 73.20(18) . . ?
O19 Nd1 Na10 133.36(17) . . ?
O20 Nd1 O1 136.62(18) . . ?
O20 Nd1 O19 73.08(18) . . ?
O20 Nd1 O3 78.55(18) . . ?
O20 Nd1 O22 114.84(19) . . ?
O20 Nd1 Na10 122.06(17) . . ?
O3 Nd1 O1 116.88(19) . . ?
O3 Nd1 Na10 77.50(17) . . ?
O26 NA8Ba W2 27.51(18) . . ?
O22 Nd1 O1 82.5(2) . . ?
O22 Nd1 O3 136.76(19) . . ?
O22 Nd1 Na10 60.34(18) . . ?
O21 Nd1 O1 148.37(19) . . ?
O21 Nd1 O19 114.88(19) . . ?
O21 Nd1 O20 73.37(19) . . ?
O21 Nd1 O3 72.4(2) . . ?
O21 Nd1 O22 73.0(2) . . ?
O21 Nd1 Na10 49.23(18) . . ?
Na2 Na3 Na2 180.0 . 2_667 ?
O55 Na3 Na2 149.66(17) 2_667 . ?
O55 Na3 Na2 30.34(17) 2_667 2_667 ?
O55 Na3 Na2 30.34(17) . . ?
O26 NA8Ba Na6 96.0(3) . 1_545 ?
O26 NA8Ba O44 78.2(3) . 1_545 ?
O26 NA8Ba Na8B 100.5(3) . 2_656 ?
O26 NA8Ba O45B 91.0(9) . 1_545 ?
O55 Na3 Na2 149.66(17) . 2_667 ?
O55 Na3 O55 180.0 . 2_667 ?
O55 Na3 O23 95.8(2) . 2_667 ?
O55 Na3 O23 84.2(2) . . ?
O55 Na3 O23 95.8(2) 2_667 . ?
O55 Na3 O23 84.2(2) 2_667 2_667 ?
O55 Na3 O49 90.4(2) 2_667 . ?
O55 Na3 O49 89.6(2) 2_667 2_667 ?
O55 Na3 O49 89.6(2) . . ?
O55 Na3 O49 90.4(2) . 2_667 ?
O23 Na3 Na2 66.99(15) . . ?
O23 Na3 Na2 66.99(15) 2_667 2_667 ?
O23 Na3 Na2 113.01(15) 2_667 . ?
O23 Na3 Na2 113.01(15) . 2_667 ?
O23 Na3 O23 180.0 . 2_667 ?
O49 Na3 Na2 113.31(15) . . ?
O49 Na3 Na2 113.31(15) 2_667 2_667 ?
O49 Na3 Na2 66.69(15) 2_667 . ?
O49 Na3 Na2 66.69(15) . 2_667 ?
O49 Na3 O23 90.1(2) 2_667 . ?
O49 Na3 O23 89.9(2) 2_667 2_667 ?
O49 Na3 O23 89.9(2) . . ?
O49 Na3 O23 90.1(2) . 2_667 ?
O49 Na3 O49 180.0 2_667 . ?
Na5 Na5 Na4 119.32(16) 2_677 . ?
O51 Na5 Na5 88.0(2) . 2_677 ?
O51 Na5 Na4 40.04(17) . . ?
O51 Na5 O52 92.1(2) . 2_677 ?
O51 Na5 O53 162.4(3) . . ?
O51 Na5 O50 84.7(3) . . ?
O52 Na5 Na5 42.74(17) . 2_677 ?
O52 Na5 Na5 40.74(15) 2_677 2_677 ?
O52 Na5 Na4 132.0(2) 2_677 . ?
O52 Na5 Na4 92.83(19) . . ?
O52 Na5 O51 84.7(2) . . ?
O52 Na5 O52 83.5(2) . 2_677 ?
O52 Na5 O54 170.1(3) . . ?
O52 Na5 O53 80.7(2) . . ?
O52 Na5 O53 95.9(2) 2_677 . ?
O52 Na5 O50 105.6(3) . . ?
O52 Na5 O50 170.0(3) 2_677 . ?
O54 Na5 Na5 127.4(2) . 2_677 ?
O54 Na5 Na4 93.8(2) . . ?
O54 Na5 O51 95.7(3) . . ?
O54 Na5 O52 86.7(2) . 2_677 ?
O54 Na5 O53 100.4(3) . . ?
O54 Na5 O50 84.2(3) . . ?
O53 Na5 Na5 87.9(2) . 2_677 ?
O53 Na5 Na4 130.8(2) . . ?
O50 Na5 Na5 148.1(2) . 2_677 ?
O50 Na5 Na4 44.90(19) . . ?
O50 Na5 O53 89.8(3) . . ?
Na4 Na6 Na8B 132.35(16) . 1_565 ?
Na7 Na6 Na4 133.34(15) . . ?
Na7 Na6 Na8B 94.30(15) . 1_565 ?
O43 Na6 Na4 94.7(2) . . ?
O43 Na6 Na7 44.16(17) . . ?
O43 Na6 O46 96.9(2) . . ?
O43 Na6 O44 92.2(3) . . ?
O43 Na6 O47 98.6(3) . . ?
O43 Na6 O42 81.9(3) . . ?
O43 Na6 O45A 162.5(4) . . ?
O43 Na6 Na8B 128.7(2) . 1_565 ?
O46 Na6 Na4 43.46(16) . . ?
O46 Na6 Na7 138.0(2) . . ?
O46 Na6 O44 84.6(3) . . ?
O46 Na6 O47 85.6(2) . . ?
O46 Na6 O45A 98.6(4) . . ?
O46 Na6 Na8B 104.6(2) . 1_565 ?
O44 Na6 Na4 128.1(2) . . ?
O44 Na6 Na7 82.5(2) . . ?
O44 Na6 Na8B 45.7(2) . 1_565 ?
O47 Na6 Na4 42.80(18) . . ?
O47 Na6 Na7 111.2(2) . . ?
O47 Na6 O44 166.2(3) . . ?
O47 Na6 Na8B 128.7(2) . 1_565 ?
O42 Na6 Na4 132.8(2) . . ?
O42 Na6 Na7 42.27(19) . . ?
O42 Na6 O46 176.1(3) . . ?
O42 Na6 O44 99.1(3) . . ?
O42 Na6 O47 90.9(3) . . ?
O42 Na6 O45A 83.1(4) . . ?
O42 Na6 Na8B 78.9(2) . 1_565 ?
Na6 Na4 Na5 116.49(13) . . ?
O51 Na4 Na5 40.80(17) . . ?
O51 Na4 Na6 141.5(2) . . ?
O51 Na4 O46 97.8(2) . . ?
O51 Na4 O48 93.7(3) . . ?
O51 Na4 O49 86.1(2) . . ?
O51 Na4 O50 83.0(2) . . ?
O46 Na4 Na5 86.57(18) . . ?
O46 Na4 Na6 44.05(17) . . ?
O46 Na4 O48 78.6(2) . . ?
O46 Na4 O49 157.4(3) . . ?
O46 Na4 O50 81.9(2) . . ?
O48 Na4 Na5 129.5(2) . . ?
O48 Na4 Na6 84.3(2) . . ?
O48 Na4 O50 159.5(3) . . ?
O47 Na4 Na5 125.7(2) . . ?
O47 Na4 Na6 44.23(18) . . ?
O47 Na4 O51 164.5(3) . . ?
O47 Na4 O46 87.6(2) . . ?
O47 Na4 O48 101.7(3) . . ?
O47 Na4 O49 94.5(3) . . ?
O47 Na4 O50 83.4(3) . . ?
O49 Na4 Na5 109.87(19) . . ?
O49 Na4 Na6 130.6(2) . . ?
O49 Na4 O48 79.0(2) . . ?
O49 Na4 O50 120.7(3) . . ?
O50 Na4 Na5 42.42(18) . . ?
O50 Na4 Na6 85.84(19) . . ?
Na6 Na7 Na12 99.05(11) . 1_565 ?
O43 Na7 Na6 43.09(17) . . ?
O43 Na7 Na12 73.13(18) . 1_565 ?
O40 Na7 Na6 133.1(2) . . ?
O40 Na7 Na12 113.2(2) . 1_565 ?
O40 Na7 O43 173.7(3) . . ?
O40 Na7 O42 92.7(3) . . ?
O40 Na7 O41A 82.9(4) . . ?
O42 Na7 Na6 43.43(19) . . ?
O42 Na7 Na12 138.9(2) . 1_565 ?
O42 Na7 O43 82.0(2) . . ?
O42 Na7 O41A 125.6(4) . . ?
O39 Na7 Na6 123.2(2) . . ?
O39 Na7 Na12 96.5(3) . 1_565 ?
O39 Na7 O43 92.2(3) . . ?
O39 Na7 O40 87.1(3) . . ?
O39 Na7 O42 117.0(3) . . ?
O39 Na7 O41A 116.9(5) . . ?
O39 Na7 O41B 134.6(5) . . ?
Na1 Na2 Na3 142.80(15) . . ?
O56 Na2 Na3 70.54(19) . . ?
O56 Na2 Na1 123.4(2) . . ?
O56 Na2 O57 92.8(3) . . ?
O56 Na2 O55 99.1(3) . . ?
O56 Na2 O58 87.7(3) . . ?
O56 Na2 O59 100.6(3) . . ?
O56 Na2 O60B 161.9(4) . . ?
O57 Na2 Na3 111.2(2) . . ?
O57 Na2 Na1 41.34(19) . . ?
O57 Na2 O55 115.4(3) . . ?
O57 Na2 O59 165.4(3) . . ?
O57 Na2 O60B 69.3(3) . . ?
O55 Na2 Na3 29.00(16) . . ?
O55 Na2 Na1 126.6(2) . . ?
O55 Na2 O59 68.3(3) . . ?
O55 Na2 O60B 86.3(3) . . ?
O58 Na2 Na3 150.3(3) . . ?
O58 Na2 Na1 66.3(2) . . ?
O58 Na2 O57 89.2(3) . . ?
O58 Na2 O55 153.8(3) . . ?
O58 Na2 O59 85.6(3) . . ?
O58 Na2 O60B 95.0(4) . . ?
O59 Na2 Na3 79.2(3) . . ?
O59 Na2 Na1 124.4(3) . . ?
O59 Na2 O60B 97.5(4) . . ?
O57 Na1 Na2 42.46(19) . . ?
O57 Na1 O63 79.5(3) . . ?
O57 Na1 O62 102.5(3) . . ?
O57 Na1 O60B 72.2(3) . . ?
O57 Na1 O60A 79.7(5) . . ?
O57 Na1 O64A 110.9(4) . . ?
O63 Na1 Na2 82.5(2) . . ?
O63 Na1 O62 80.7(3) . . ?
O63 Na1 O60B 126.4(4) . . ?
O63 Na1 O60A 104.6(6) . . ?
O63 Na1 O64A 168.4(4) . . ?
O62 Na1 Na2 143.6(2) . . ?
O62 Na1 O60A 174.6(6) . . ?
O62 Na1 O64A 91.7(4) . . ?
O61 Na1 Na2 116.9(3) . . ?
O61 Na1 O57 156.7(4) . . ?
O61 Na1 O63 87.6(3) . . ?
O61 Na1 O62 94.4(3) . . ?
O61 Na1 O60B 101.1(4) . . ?
O61 Na1 O60A 84.9(6) . . ?
O61 Na1 O64A 84.2(4) . . ?
Na7 Na12 Na7 180.0 2_556 1_545 ?
O9 Na12 Na7 81.62(16) . 1_545 ?
O9 Na12 Na7 81.62(16) 2_546 2_556 ?
O9 Na12 Na7 98.38(16) 2_546 1_545 ?
O9 Na12 Na7 98.38(16) . 2_556 ?
O9 Na12 O9 180.0 2_546 . ?
O9 Na12 O41B 98.3(4) . 2_556 ?
O9 Na12 O41B 98.3(4) 2_546 1_545 ?
O9 Na12 O41B 81.7(4) . 1_545 ?
O9 Na12 O41B 81.7(4) 2_546 2_556 ?
W8 O8 W9 114.6(3) . . ?
W3 O24 W4 115.2(3) . . ?
W7 O6 W8 116.1(3) . . ?
W10 O17 W6 114.8(3) . . ?
W6 O12 W7 115.2(3) . . ?
W6 O4 Nd1 128.5(3) . . ?
W6 O4 Na10 111.2(3) . . ?
Nd1 O4 Na10 116.3(3) . . ?
W8 O2 Nd1 130.5(3) . . ?
W10 O14 W7 115.1(3) . . ?
W7 O1 Nd1 127.8(3) . . ?
W10 O15 W8 115.8(3) . . ?
W9 O10 W6 115.3(3) . . ?
W5 O34 W2 115.9(3) . . ?
W4 O19 Nd1 130.4(3) . . ?
W4 O30 W1 115.7(3) . . ?
W3 O20 Nd1 129.4(3) . . ?
W5 O32 W4 116.0(3) . . ?
W9 O3 Nd1 128.6(3) . . ?
W3 O26 Na8B 127.2(4) . . ?
W3 O26 Na8A 118.9(4) . . ?
W2 O26 W3 114.2(3) . . ?
W2 O26 Na8B 117.5(3) . . ?
W2 O26 Na8A 125.1(4) . . ?
W1 O22 Nd1 129.9(3) . . ?
Na4 O51 Na5 99.2(3) . . ?
W2 O21 Nd1 130.1(3) . . ?
W2 O21 Na9A 114.3(5) . . ?
W2 O21 Na9B 106.9(4) . . ?
Nd1 O21 Na9A 115.0(5) . . ?
Nd1 O21 Na9B 115.9(4) . . ?
W10 O16 W9 116.0(3) . . ?
W5 O33 W3 114.2(3) . . ?
Na6 O43 Na7 92.8(3) . . ?
Na5 O52 Na5 96.5(2) . 2_677 ?
W9 O9 Na12 137.1(3) . . ?
W5 O35 W1 115.3(3) . . ?
Na4 O46 Na6 92.5(2) . . ?
W1 O28 W2 115.2(3) . . ?
W1 O28 Na9B 136.0(4) . 2_556 ?
W2 O28 Na9B 96.1(4) . 2_556 ?
Na6 O44 Na8B 92.8(3) . 1_565 ?
Na1 O57 Na2 96.2(3) . . ?
Na3 O55 Na2 120.7(3) . . ?
W4 O23 Na3 137.8(3) . . ?
Na4 O47 Na6 93.0(3) . . ?
Na3 O49 Na4 125.5(3) . . ?
Na5 O50 Na4 92.7(3) . . ?
W4 O31 W1 89.7(2) . . ?
W4 O31 W2 173.1(3) . . ?
W3 O31 W4 91.04(19) . . ?
W3 O31 W1 173.8(3) . . ?
W3 O31 W2 90.0(2) . . ?
W5 O31 W4 92.9(2) . . ?
W5 O31 W3 93.7(2) . . ?
W5 O31 W1 92.5(2) . . ?
W5 O31 W2 93.8(2) . . ?
W2 O31 W1 88.60(18) . . ?
Na7 O42 Na6 94.3(3) . . ?
W7 O13 W9 174.1(3) . . ?
W8 O13 W7 89.11(18) . . ?
W8 O13 W9 90.05(19) . . ?
W6 O13 W7 90.54(19) . . ?
W6 O13 W8 173.3(3) . . ?
W6 O13 W9 89.61(18) . . ?
W10 O13 W7 92.7(2) . . ?
W10 O13 W8 93.8(2) . . ?
W10 O13 W6 92.96(19) . . ?
W10 O13 W9 93.1(2) . . ?
W2 O27 Na11 125.4(5) . 2_556 ?
W2 O27 Na10 121.5(5) . 2_556 ?
O21 NA9Bb W2 160.6(6) . 2_556 ?
O21 NA9Bb O28 168.0(7) . 2_556 ?
O21 NA9Aa Na9A 79.2(5) . 2_556 ?
O21 NA9Bb O66B 80.1(7) . . ?
O28 NA9Bb W2 31.4(2) 2_556 2_556 ?
O28 NA9Bb O66B 111.7(8) 2_556 . ?
O44 NA8Ba W2 75.3(2) 1_545 . ?
O44 NA8Ba Na6 41.60(19) 1_545 1_545 ?
O44 NA8Ba Na8B 149.7(4) 1_545 2_656 ?
O44 NA8Ba O45B 74.1(9) 1_545 1_545 ?
O27 NA10c W6 98.3(3) 2_556 . ?
O27 NA10c W2 23.4(2) 2_556 2_556 ?
O27 NA10c Nd1 154.7(4) 2_556 . ?
O27 NA11c Na11 107.2(6) 2_556 2_456 ?
O27 NA10c Na11 35.1(3) 2_556 . ?
O27 NA10c Na10 94.4(4) 2_556 2_556 ?
O27 NA11c Na10 33.5(2) 2_556 . ?
O27 NA11c O65 122.2(5) 2_556 . ?
O37 NA8Ba W2 146.0(3) . . ?
O37 NA8Ba Na6 77.5(3) . 1_545 ?
O37 NA8Ab O26 119.4(7) . . ?
O37 NA8Ba O26 168.6(4) . . ?
O37 NA8Ba O44 90.9(3) . 1_545 ?
O37 NA8Ba Na8B 87.2(3) . 2_656 ?
O37 NA8Ba O45B 89.1(9) . 1_545 ?
O65 NA11c Na11 119.4(6) . 2_456 ?
O65 NA11c Na10 95.6(4) . . ?
O67 NA9Aa O21 105.5(7) . . ?
O67 NA9Aa Na9A 127.9(10) . 2_556 ?

loop_
_geom_bond_atom_site_label_1
_geom_bond_atom_site_label_2
_geom_bond_distance
_geom_bond_site_symmetry_2
_geom_bond_publ_flag
NA10c W2 3.704(7) 2_556 ?
NA9Bb W2 3.727(17) 2_556 ?
NA8Ba Na6 3.716(8) 1_545 ?
O41Ab Na12 2.400(15) 1_565 ?
O41Ba Na12 2.503(14) 1_565 ?
W4 O24 1.960(6) . ?
W4 O19 1.780(5) . ?
W4 O30 1.914(6) . ?
W4 O32 2.027(6) . ?
NA9Bb O28 2.973(18) 2_556 ?
NA8Ba O44 2.660(11) 1_545 ?
W4 O23 1.731(6) . ?
W4 O31 2.314(5) . ?
NA10c O27 2.498(11) 2_556 ?
NA11c O27 2.599(16) 2_556 ?
NA8Ab O45A 2.57(2) 1_545 ?
O45Ba Na8B 2.91(4) 1_565 ?
NA8Ba Na8B 3.560(14) 2_656 ?
NA11c Na11 3.23(2) 2_456 ?
O45Ab Na8A 2.57(2) 1_565 ?
NA8Ab Na8A 2.57(3) 2_656 ?
NA10c Na10 3.306(17) 2_556 ?
NA11c Na10 4.212(15) . ?
NA9Aa Na9A 4.20(4) 2_556 ?
NA9Bb Na9B 2.24(4) 2_556 ?
O66Bb Na9B 2.66(4) 2_556 ?
NA11c O65 2.654(16) . ?
NA8Ab O38 2.47(2) . ?
NA10c O66A 2.353(15) . ?
NA9Aa O67 2.20(2) . ?
NA8Ba O45B 2.91(4) 1_545 ?
NA9Bb O66B 2.66(4) 2_556 ?
NA9Bb O66B 2.98(4) . ?
W7 O6 1.914(6) . ?
W7 O12 1.961(6) . ?
W7 O14 2.043(6) . ?
W7 O1 1.779(6) . ?
W7 O5 1.723(6) . ?
W7 O13 2.325(6) . ?
W8 O8 1.947(6) . ?
W8 O6 1.929(6) . ?
W8 O2 1.791(6) . ?
W8 O15 2.021(6) . ?
W8 O7 1.731(6) . ?
W8 O13 2.321(5) . ?
W3 O24 1.929(5) . ?
W3 O20 1.781(6) . ?
W3 O26 1.952(6) . ?
W3 O33 2.036(6) . ?
W3 O31 2.288(6) . ?
W3 O25 1.730(6) . ?
W6 O17 2.051(6) . ?
W6 O12 1.932(6) . ?
W6 O4 1.770(6) . ?
W6 O10 1.933(6) . ?
W6 O11 1.740(6) . ?
W6 O13 2.303(5) . ?
W6 Na10 3.508(9) . ?
W10 O17 1.897(6) . ?
W10 O14 1.909(6) . ?
W10 O15 1.948(6) . ?
W10 O16 1.912(7) . ?
W10 O18 1.713(6) . ?
W10 O13 2.285(6) . ?
W5 O34 1.916(6) . ?
W5 O32 1.899(6) . ?
W5 O33 1.932(6) . ?
W5 O35 1.909(7) . ?
W5 O31 2.280(6) . ?
W5 O36 1.726(6) . ?
W9 O8 1.960(6) . ?
W9 O10 1.929(6) . ?
W9 O3 1.789(6) . ?
W9 O16 2.036(6) . ?
W9 O9 1.727(6) . ?
W9 O13 2.325(6) . ?
W1 O30 1.957(6) . ?
W1 O22 1.781(6) . ?
W1 O35 2.034(7) . ?
W1 O28 1.903(7) . ?
W1 O31 2.334(6) . ?
W1 O29 1.725(7) . ?
W2 O34 2.053(6) . ?
W2 O26 1.934(7) . ?
W2 O21 1.772(6) . ?
W2 O28 1.953(7) . ?
W2 O31 2.328(5) . ?
W2 O27 1.726(7) . ?
W2 Na8B 3.715(7) . ?
W2 Na10 3.703(7) 2_556 ?
W2 Na9B 3.726(18) 2_556 ?
Nd1 O4 2.438(6) . ?
Nd1 O2 2.442(5) . ?
Nd1 O1 2.485(6) . ?
Nd1 O19 2.479(5) . ?
Nd1 O20 2.475(6) . ?
Nd1 O3 2.479(5) . ?
Nd1 O22 2.479(6) . ?
Nd1 O21 2.456(6) . ?
Nd1 Na10 4.158(7) . ?
Na3 Na2 4.220(4) 2_667 ?
Na3 Na2 4.219(4) . ?
Na3 O55 2.378(6) 2_667 ?
Na3 O55 2.378(6) . ?
Na3 O23 2.470(6) . ?
Na3 O23 2.470(6) 2_667 ?
Na3 O49 2.412(6) 2_667 ?
Na3 O49 2.412(6) . ?
Na5 Na5 3.569(7) 2_677 ?
Na5 Na4 3.635(5) . ?
Na5 O51 2.406(7) . ?
Na5 O52 2.344(7) . ?
Na5 O52 2.438(7) 2_677 ?
Na5 O54 2.355(7) . ?
Na5 O53 2.469(8) . ?
Na5 O50 2.454(8) . ?
Na6 Na4 3.470(5) . ?
Na6 Na7 3.446(5) . ?
Na6 O43 2.357(7) . ?
Na6 O46 2.415(7) . ?
Na6 O44 2.470(8) . ?
Na6 O47 2.423(7) . ?
Na6 O42 2.376(7) . ?
Na6 O45A 2.415(17) . ?
Na6 Na8B 3.716(8) 1_565 ?
Na6 O45B 2.18(4) . ?
Na4 O51 2.369(7) . ?
Na4 O46 2.389(7) . ?
Na4 O48 2.463(8) . ?
Na4 O47 2.360(8) . ?
Na4 O49 2.438(7) . ?
Na4 O50 2.568(8) . ?
Na7 Na12 3.814(4) 1_565 ?
Na7 O43 2.404(7) . ?
Na7 O40 2.316(8) . ?
Na7 O42 2.324(8) . ?
Na7 O39 2.253(9) . ?
Na7 O41A 2.351(14) . ?
Na7 O41B 2.298(16) . ?
Na2 Na1 3.584(6) . ?
Na2 O56 2.348(8) . ?
Na2 O57 2.434(8) . ?
Na2 O55 2.478(8) . ?
Na2 O58 2.405(10) . ?
Na2 O59 2.480(11) . ?
Na2 O60B 2.591(12) . ?
Na2 O60A 2.309(16) . ?
Na1 O57 2.381(8) . ?
Na1 O63 2.394(9) . ?
Na1 O62 2.475(10) . ?
Na1 O61 2.346(11) . ?
Na1 O60B 2.473(13) . ?
Na1 O60A 2.519(17) . ?
Na1 O64A 2.540(14) . ?
Na12 Na7 3.814(4) 1_545 ?
Na12 Na7 3.814(4) 2_556 ?
Na12 O9 2.477(6) 2_546 ?
Na12 O9 2.477(6) . ?
Na12 O41A 2.400(15) 1_545 ?
Na12 O41A 2.400(15) 2_556 ?
Na12 O41B 2.503(15) 2_556 ?
Na12 O41B 2.503(15) 1_545 ?
Na12 O68 2.365(9) 2_546 ?
Na12 O68 2.365(9) . ?
O4 Na10 2.456(10) . ?
O26 Na8B 2.402(10) . ?
O26 Na8A 2.806(17) . ?
O21 Na9A 2.798(15) . ?
O21 Na9B 2.923(18) . ?
O52 Na5 2.438(7) 2_677 ?
O28 Na9B 2.973(18) 2_556 ?
O44 Na8B 2.661(11) 1_565 ?
O27 Na11 2.599(16) 2_556 ?
O27 Na10 2.498(11) 2_556 ?
O37 Na8B 2.369(11) . ?
O37 Na8A 2.693(19) . ?

loop_
_geom_torsion_atom_site_label_1
_geom_torsion_atom_site_label_2
_geom_torsion_atom_site_label_3
_geom_torsion_atom_site_label_4
_geom_torsion
_geom_torsion_site_symmetry_1
_geom_torsion_site_symmetry_2
_geom_torsion_site_symmetry_3
_geom_torsion_site_symmetry_4
_geom_torsion_publ_flag
NA10c W6 O4 Nd1 -156.3(6) . . . . ?
NA8Ba W2 O21 NA9Aa -78.8(5) . . . . ?
NA9Bb W2 O21 NA9Bb 19.8(6) 2_556 . . . ?
NA10c W2 O27 NA11c -163.6(9) 2_556 . . 2_556 ?
O8 W8 O2 Nd1 77.2(4) . . . . ?
O17 W6 O4 NA10c 151.6(7) . . . . ?
O12 W6 O4 NA10c -128.4(3) . . . . ?
O10 W6 O4 NA10c 77.6(3) . . . . ?
O11 W6 O4 NA10c -24.3(4) . . . . ?
O13 W6 O4 NA10c 154.6(3) . . . . ?
O8 W9 O3 Nd1 -79.4(3) . . . . ?
O8 W9 O9 Na12 170.7(5) . . . . ?
O24 W4 O19 Nd1 -78.6(3) . . . . ?
O24 W4 O23 Na3 117.3(4) . . . . ?
O24 W3 O20 Nd1 75.8(3) . . . . ?
O6 W7 O1 Nd1 75.6(4) . . . . ?
O6 W8 O2 Nd1 -76.6(4) . . . . ?
O17 W6 O4 Nd1 -4.7(10) . . . . ?
O12 W7 O1 Nd1 -77.3(4) . . . . ?
O12 W6 O4 Nd1 75.2(4) . . . . ?
O14 W7 O1 Nd1 -8.6(10) . . . . ?
O14 W10 O17 W6 77.6(3) . . . . ?
O15 W8 O2 Nd1 -0.4(9) . . . . ?
O15 W10 O17 W6 -1.7(7) . . . . ?
O10 W6 O4 Nd1 -78.8(4) . . . . ?
O10 W9 O3 Nd1 74.0(3) . . . . ?
O10 W9 O9 Na12 1.2(5) . . . . ?
O34 W5 O32 W4 -0.1(8) . . . . ?
O34 W2 O21 Nd1 -6.1(10) . . . . ?
O19 W4 O23 Na3 -149.4(4) . . . . ?
O30 W4 O19 Nd1 74.5(4) . . . . ?
O30 W4 O23 Na3 -52.7(5) . . . . ?
O30 W1 O22 Nd1 -78.3(4) . . . . ?
O32 W4 O19 Nd1 -8.1(9) . . . . ?
O32 W4 O23 Na3 33.1(5) . . . . ?
O3 W9 O9 Na12 -95.6(5) . . . . ?
O26 W3 O20 Nd1 -78.6(4) . . . . ?
O26 W2 O21 Nd1 75.7(4) . . . . ?
O16 W10 O17 W6 -77.6(3) . . . . ?
O16 W9 O3 Nd1 -6.9(9) . . . . ?
O16 W9 O9 Na12 86.1(5) . . . . ?
O33 W3 O20 Nd1 -6.0(9) . . . . ?
O33 W5 O32 W4 -78.8(3) . . . . ?
O9 W9 O3 Nd1 178.0(3) . . . . ?
O35 W5 O32 W4 76.7(3) . . . . ?
O35 W1 O22 Nd1 -7.4(11) . . . . ?
NA10c W2 O21 Nd1 -150.5(4) 2_556 . . . ?
O34 W2 O21 NA9Bb 142.5(8) . . . . ?
O34 W2 O21 NA9Aa 164.4(7) . . . . ?
NA8Ba W2 O21 Nd1 110.7(4) . . . . ?
O34 W2 O27 NA10c -119.5(5) . . . 2_556 ?
NA9Bb W2 O21 Nd1 -128.8(5) 2_556 . . . ?
O34 W2 O27 NA11c 76.9(6) . . . 2_556 ?
O26 W2 O21 NA9Aa -113.9(5) . . . . ?
O26 W2 O21 NA9Bb -135.8(4) . . . . ?
O7 W8 O2 Nd1 179.7(4) . . . . ?
O28 W1 O22 Nd1 75.5(4) . . . . ?
O28 W2 O21 Nd1 -78.1(4) . . . . ?
O11 W6 O4 Nd1 179.3(4) . . . . ?
O5 W7 O1 Nd1 -178.8(3) . . . . ?
O23 W4 O19 Nd1 179.0(3) . . . . ?
O18 W10 O17 W6 179.7(3) . . . . ?
O31 W4 O19 Nd1 -2.8(3) . . . . ?
O31 W3 O20 Nd1 -1.0(3) . . . . ?
O31 W5 O32 W4 -1.5(3) . . . . ?
O26 W2 O27 NA10c 155.5(4) . . . 2_556 ?
O26 W2 O27 NA11c -8.2(6) . . . 2_556 ?
O21 W2 O27 NA11c -105.3(5) . . . 2_556 ?
O21 W2 O27 NA10c 58.4(5) . . . 2_556 ?
O28 W2 O21 NA9Aa 92.4(5) . . . . ?
O28 W2 O21 NA9Bb 70.5(4) . . . . ?
O28 W2 O27 NA11c 160.0(5) . . . 2_556 ?
O28 W2 O27 NA10c -36.4(5) . . . 2_556 ?
O31 W1 O22 Nd1 -2.1(4) . . . . ?
O31 W2 O21 NA9Bb 147.4(4) . . . . ?
O31 W2 O21 NA9Aa 169.4(5) . . . . ?
O31 W2 O21 Nd1 -1.1(4) . . . . ?
O36 W5 O32 W4 179.1(3) . . . . ?
O25 W3 O20 Nd1 178.1(3) . . . . ?
O13 W7 O1 Nd1 -1.2(3) . . . . ?
O13 W8 O2 Nd1 0.0(3) . . . . ?
O13 W6 O4 Nd1 -1.8(3) . . . . ?
O13 W10 O17 W6 -0.4(3) . . . . ?
O13 W9 O3 Nd1 -2.4(3) . . . . ?
O27 W2 O21 NA9Aa -9.5(6) . . . . ?
O27 W2 O21 NA9Bb -31.5(6) . . . . ?
O27 W2 O21 Nd1 -180.0(5) . . . . ?
O29 W1 O22 Nd1 178.9(4) . . . . ?
